data_2010508
loop_
_publ_author_name
'Duan, Shaoming'
'Baker, Ronald J.'
'Masnovi, John'

_publ_section_title
;
 9-Phenyl-3,4,4a,9a-tetrahydrotriptycene and
 9-phenyl-1,2,3,4,4a,9a-hexahydrotriptycene
;
_journal_issue 1
_journal_name_full 'Acta Crystallographica Section C'
_journal_page_first 99
_journal_page_last 101
_journal_paper_doi 10.1107/S0108270199012056
_journal_volume 56
_journal_year 2000
_chemical_formula_moiety 'C26 H24 '
_chemical_formula_sum 'C26 H24'
_chemical_formula_weight 336.47
_chemical_name_common 9-phenyl-1,2,3,4,4a,9a-hexahydrotriptycene
_chemical_name_systematic
;
 cis-9-Phenyl-1,2,3,4,4a,9,9a,10-octahydro-9,10[1',2']benzenoanthracene
;
_space_group_IT_number 2
_symmetry_cell_setting triclinic
_symmetry_space_group_name_Hall '-P 1'
_symmetry_space_group_name_H-M 'P -1'
_cell_angle_alpha 90.738(8)
_cell_angle_beta 107.829(6)
_cell_angle_gamma 104.052(7)
_cell_formula_units_Z 2
_cell_length_a 9.2213(6)
_cell_length_b 9.8777(10)
_cell_length_c 10.7390(8)
_cell_measurement_reflns_used 25
_cell_measurement_temperature 293
_cell_measurement_theta_max 17.6
_cell_measurement_theta_min 8.4
_cell_volume 899.28(14)
_computing_cell_refinement 'SET4 and CELDIM in CAD-4-PC'
_computing_data_collection 'CAD-4-PC (Enraf-Nonius, 1993)'
_computing_data_reduction 'DATRD2 in NRCVAX (Gabe et al., 1989)'
_computing_molecular_graphics NRCVAX
_computing_publication_material 'TABLES in NRCVAX (January 94 version)'
_computing_structure_refinement 'LSTSQ in NRCVAX'
_computing_structure_solution 'SOLVER in NRCVAX'
_diffrn_ambient_temperature 293
_diffrn_measurement_device 'Nonius CAD-4'
_diffrn_measurement_method '\w scan b/P/b'
_diffrn_radiation_monochromator graphite
_diffrn_radiation_source 'xray tube'
_diffrn_radiation_type 'Molybdenum K\a'
_diffrn_radiation_wavelength .70930
_diffrn_reflns_av_R_equivalents .014
_diffrn_reflns_limit_h_max 10
_diffrn_reflns_limit_h_min -10
_diffrn_reflns_limit_k_max 11
_diffrn_reflns_limit_k_min 0
_diffrn_reflns_limit_l_max 12
_diffrn_reflns_limit_l_min -12
_diffrn_reflns_number 3334
_diffrn_reflns_theta_max 25.0
_diffrn_reflns_theta_min 2.00
_diffrn_standards_decay_% 1.5
_diffrn_standards_interval_time 120
_diffrn_standards_number 3
_exptl_absorpt_coefficient_mu .07
_exptl_absorpt_correction_T_max 1.0000
_exptl_absorpt_correction_T_min 1.0000
_exptl_absorpt_correction_type none
_exptl_crystal_colour colorless
_exptl_crystal_density_diffrn 1.243
_exptl_crystal_description needle
_exptl_crystal_F_000 360.10
_exptl_crystal_size_max .30
_exptl_crystal_size_mid .30
_exptl_crystal_size_min .30
_refine_diff_density_max .15
_refine_diff_density_min -.17
_refine_ls_extinction_coef .57(7)
_refine_ls_extinction_method 'Larson (1970)'
_refine_ls_goodness_of_fit_ref 1.94
_refine_ls_hydrogen_treatment noref
_refine_ls_matrix_type full
_refine_ls_number_parameters 236
_refine_ls_number_reflns 2442
_refine_ls_R_factor_all .042
_refine_ls_R_factor_gt .041
_refine_ls_shift/su_max .000
_refine_ls_structure_factor_coef F
_refine_ls_weighting_details 'w = 1/[\s^2^(F)+0.0002F^2^]'
_refine_ls_weighting_scheme calc
_refine_ls_wR_factor_all .044
_refine_ls_wR_factor_ref .044
_reflns_number_gt 2444
_reflns_number_total 3147
_reflns_threshold_expression 'Inet > 2.0\s(Inet)'
_cod_data_source_file bk1498.cif
_cod_data_source_block (II)
_cod_depositor_comments
;
The following automatic conversions were performed:
'_symmetry_cell_setting' value 'Triclinic' changed to 'triclinic'
according to '/home/saulius/struct/CIF-dictionaries/cif_core.dic'
dictionary named 'cif_core.dic' version 2.4.1 from 2010-06-29.

Automatic conversion script
Id: cif_fix_enum 1527 2010-12-29 10:47:43Z saulius 

The following automatic conversions were performed:

'_atom_site_thermal_displace_type' tag value 'Uij' was replaced with
'Uani' value 26 times.

Automatic conversion script
Id: cif_fix_values 1646 2011-03-28 12:23:43Z adriana 

The following automatic conversions were performed:

'_symmetry_cell_setting' value 'Triclinic' changed to 'triclinic'
according to /home/saulius/struct/CIF-dictionaries/cif_core.dic
dictionary named 'cif_core.dic' version 2.4.1 from 2010-06-29.

Automatic conversion script
Id: cif_fix_values 1715 2011-07-08 13:25:40Z adriana 

The following automatic conversions were performed:

'_refine_ls_weighting_scheme' value '1/[\s^2^(F)+0.0002F^2^]' was
changed to 'calc'. New tag '_refine_ls_weighting_details' was
created. The value of the new tag was set to 'w =
1/[\s^2^(F)+0.0002F^2^]'.

Automatic conversion script
Id: cif_fix_values 3143 2015-03-26 13:38:13Z robertas 
;
_cod_original_cell_volume 899.28(13)
_cod_original_formula_sum 'C26 H24 '
_cod_database_code 2010508

loop_
_symmetry_equiv_pos_as_xyz
x,y,z
-x,-y,-z

loop_
_atom_site_aniso_label
_atom_site_aniso_U_11
_atom_site_aniso_U_22
_atom_site_aniso_U_33
_atom_site_aniso_U_12
_atom_site_aniso_U_13
_atom_site_aniso_U_23
_atom_site_aniso_type_symbol
C1 .0395(10) .0355(10) .0382(10) .0074(8) .0128(8) .0033(8) C
C2 .0367(10) .0481(11) .0445(11) .0057(8) .0055(9) .0005(9) C
C3 .0292(9) .0527(12) .0593(13) .0027(8) .0133(9) -.0014(10) C
C4 .0337(10) .0475(11) .0476(11) .0042(8) .0182(9) -.0002(9) C
C4a .0322(9) .0327(9) .0399(10) .0052(7) .0139(8) .0000(7) C
C5 .0456(11) .0369(10) .0389(10) -.0019(8) .0115(9) .0052(8) C
C6 .0566(12) .0405(11) .0494(12) .0076(9) .0054(10) .0117(9) C
C7 .0480(11) .0435(11) .0575(13) .0165(9) .0063(10) .0048(10) C
C8 .0392(10) .0395(10) .0485(11) .0104(8) .0147(9) .0032(8) C
C8a .0312(9) .0310(9) .0385(10) .0031(7) .0123(8) .0010(7) C
C9 .0302(8) .0312(9) .0349(9) .0058(7) .0139(7) .0017(7) C
C9a .0317(9) .0283(9) .0379(10) .0061(7) .0129(8) .0021(7) C
C10 .0354(9) .0429(10) .0348(10) .0051(8) .0178(8) .0003(8) C
C10a .0347(9) .0332(9) .0364(10) .0009(7) .0109(8) .0006(8) C
C11 .0347(9) .0320(9) .0341(9) .0057(7) .0126(7) .0003(7) C
C12 .0365(10) .0452(10) .0420(10) .0006(8) .0180(8) -.0050(8) C
C13 .0517(11) .0441(11) .0464(11) -.0038(9) .0168(9) -.0044(9) C
C14 .0507(12) .0485(12) .0541(12) .0028(9) .0170(10) -.0131(9) C
C15 .0425(10) .0496(11) .0372(10) .0067(8) .0170(8) -.0049(8) C
C16 .0343(9) .0381(10) .0362(9) .0078(7) .0129(8) -.0012(8) C
C17 .0298(8) .0347(9) .0345(9) .0063(7) .0116(7) .0013(7) C
C18 .0515(11) .0360(10) .0413(10) .0086(8) .0208(9) .0004(8) C
C19 .0644(13) .0467(11) .0439(11) .0058(10) .0277(10) .0075(9) C
C20 .0580(12) .0614(13) .0409(11) .0094(10) .0256(10) -.0015(10) C
C21 .0511(11) .0463(11) .0475(11) .0063(9) .0207(9) -.0109(9) C
C22 .0394(10) .0362(10) .0449(10) .0041(8) .0187(8) -.0008(8) C

loop_
_atom_site_label
_atom_site_fract_x
_atom_site_fract_y
_atom_site_fract_z
_atom_site_U_iso_or_equiv
_atom_site_thermal_displace_type
_atom_site_calc_flag
_atom_site_refinement_flags
_atom_site_type_symbol
C1 .66684(19) .78197(17) .02077(16) .0381(11) Uani ? . C
C2 .8285(2) .81943(19) .04288(18) .0458(11) Uani ? . C
C3 .8879(2) .82325(19) -.06063(19) .0488(11) Uani ? . C
C4 .7860(2) .79172(19) -.18781(18) .0429(11) Uani ? . C
C4a .62543(18) .75632(16) -.21079(16) .0350(9) Uani ? . C
C5 .34505(2) .88662(18) -.45824(17) .0432(11) Uani ? . C
C6 .2390(2) .96387(19) -.45991(19) .0523(12) Uani ? . C
C7 .1731(2) .95932(19) -.3605(2) .0513(12) Uani ? . C
C8 .2139(2) .87746(18) -.25780(18) .0422(11) Uani ? . C
C8a .32483(18) .80348(16) -.25194(16) .0342(9) Uani ? . C
C9 .38185(18) .70552(16) -.14901(15) .0317(9) Uani ? . C
C9a .56357(18) .75029(16) -.10652(16) .0325(10) Uani ? . C
C10 .50039(19) .71614(17) -.34281(16) .0371(10) Uani ? . C
C10a .38867(18) .80692(16) -.35502(16) .0363(10) Uani ? . C
C11 .32988(19) .55663(16) -.22954(15) .0338(9) Uani ? . C
C12 .15118(19) .50022(18) -.28968(17) .0419(10) Uani ? . C
C13 .1079(2) .35693(19) -.36541(18) .0502(11) Uani ? . C
C14 .1970(2) .35330(19) -.46305(19) .0531(12) Uani ? . C
C15 .2932(2) .49818(19) -.47310(17) .0431(10) Uani ? . C
C16 .41032(19) .56257(17) -.33911(16) .0361(9) Uani ? . C
C17 .32604(18) .70707(16) -.02911(15) .0331(9) Uani ? . C
C18 .2687(2) .58597(18) .02368(17) .0421(10) Uani ? . C
C19 .2249(2) .59227(19) .13564(18) .0508(12) Uani ? . C
C20 .2406(2) .7187(2) .19886(18) .0523(12) Uani ? . C
C21 .3013(2) .84058(19) .15060(18) .0484(11) Uani ? . C
C22 .3436(2) .83423(17) .03818(17) .0400(10) Uani ? . C
H1 .624 .781 .096 .038 Uiso ? . H
H2 .902 .842 .134 .060 Uiso ? . H
H3 1.000 .846 -.044 .053 Uiso ? . H
H4 .829 .795 -.262 .048 Uiso ? . H
H5 .390 .887 -.532 .049 Uiso ? . H
H6 .209 1.023 -.532 .066 Uiso ? . H
H7 .094 1.012 -.363 .067 Uiso ? . H
H8 .167 .877 -.188 .042 Uiso ? . H
H10 .547 .724 -.417 .036 Uiso ? . H
H11 .371 .488 -.165 .036 Uiso ? . H
H12A .110 .570 -.349 .049 Uiso ? . H
H12B .096 .495 -.221 .040 Uiso ? . H
H13A -.009 .329 -.411 .070 Uiso ? . H
H13B .131 .287 -.301 .087 Uiso ? . H
H14A .123 .311 -.551 .083 Uiso ? . H
H14B .271 .293 -.432 .073 Uiso ? . H
H15A .223 .560 -.509 .050 Uiso ? . H
H15B .353 .492 -.535 .043 Uiso ? . H
H16 .490 .505 -.312 .041 Uiso ? . H
H18 .261 .496 -.016 .044 Uiso ? . H
H19 .185 .506 .171 .056 Uiso ? . H
H20 .205 .726 .277 .066 Uiso ? . H
H21 .316 .931 .194 .053 Uiso ? . H
H22 .386 .922 .006 .045 Uiso ? . H

loop_
_atom_type_symbol
_atom_type_scat_dispersion_real
_atom_type_scat_dispersion_imag
_atom_type_scat_source
C .002 .002 'International Tables Vol. IV Table 2.2B'
H .000 .000 'International Tables Vol. IV Table 2.2B'

loop_
_geom_angle_atom_site_label_1
_geom_angle_atom_site_label_2
_geom_angle_atom_site_label_3
_geom_angle
_geom_angle_publ_flag
C2 C1 C9a 119.94(15) no
C2 C1 H1 120.7 no
C9a C1 H1 119.3 no
C1 C2 C3 120.65(16) no
C1 C2 H2 119.5 no
C3 C2 H2 119.8 no
C2 C3 C4 119.87(15) no
C2 C3 H3 119.8 no
C4 C3 H3 120.3 no
C3 C4 C4a 119.89(16) no
C3 C4 H4 119.7 no
C4a C4 H4 120.4 no
C4 C4a C9a 120.84(15) yes
C4 C4a C10 126.02(15) yes
C9a C4a C10 113.10(13) yes
C6 C5 C10a 120.10(16) no
C6 C5 H5 120.3 no
C10a C5 H5 119.6 no
C5 C6 C7 120.05(16) no
C5 C6 H6 120.9 no
C7 C6 H6 119.1 no
C6 C7 C8 120.26(17) no
C6 C7 H7 120.4 no
C8 C7 H7 119.3 no
C7 C8 C8a 120.41(16) no
C7 C8 H8 118.8 no
C8a C8 H8 120.7 no
C8 C8a C9 127.93(14) yes
C8 C8a C10a 118.66(15) yes
C9 C8a C10a 113.24(13) yes
C8a C9 C9a 106.04(12) yes
C8a C9 C11 104.34(12) yes
C8a C9 C17 115.20(12) yes
C9a C9 C11 106.01(12) yes
C9a C9 C17 110.25(13) yes
C11 C9 C17 114.25(12) yes
C1 C9a C4a 118.81(14) yes
C1 C9a C9 126.94(14) yes
C4a C9a C9 114.25(14) yes
C4a C10 C10a 107.87(13) yes
C4a C10 C16 105.55(13) yes
C4a C10 H10 112.2 no
C10a C10 C16 108.35(13) yes
C10a C10 H10 111.9 no
C16 C10 H10 110.7 no
C5 C10a C8a 120.44(15) yes
C5 C10a C10 125.31(15) yes
C8a C10a C10 114.24(14) yes
C9 C11 C12 113.48(13) yes
C9 C11 C16 110.01(12) yes
C9 C11 H11 107.2 no
C12 C11 C16 110.19(13) yes
C12 C11 H11 108.4 no
C16 C11 H11 107.4 no
C11 C12 C13 111.27(14) yes
C11 C12 H12A 108.1 no
C11 C12 H12B 112.0 no
C13 C12 H12A 110.9 no
C13 C12 H12B 109.9 no
H12A C12 H12B 104.5 no
C12 C13 C14 113.13(14) yes
C12 C13 H13A 108.3 no
C12 C13 H13B 108.2 no
C14 C13 H13A 111.2 no
C14 C13 H13B 109.1 no
H13A C13 H13B 106.7 no
C13 C14 C15 111.48(14) yes
C13 C14 H14A 110.6 no
C13 C14 H14B 108.4 no
C15 C14 H14A 110.3 no
C15 C14 H14B 108.1 no
H14A C14 H14B 107.9 no
C14 C15 C16 110.77(15) yes
C14 C15 H15A 110.7 no
C14 C15 H15B 109.6 no
C16 C15 H15A 109.9 no
C16 C15 H15B 108.6 no
H15A C15 H15B 107.1 no
C10 C16 C11 109.19(12) yes
C10 C16 C15 112.30(14) yes
C10 C16 H16 108.4 no
C11 C16 C15 112.45(13) yes
C11 C16 H16 106.4 no
C15 C16 H16 107.9 no
C9 C17 C18 122.99(14) no
C9 C17 C22 119.69(14) no
C18 C17 C22 117.12(14) no
C17 C18 C19 121.13(15) no
C17 C18 H18 120.2 no
C19 C18 H18 118.6 no
C18 C19 C20 120.66(16) no
C18 C19 H19 119.7 no
C20 C19 H19 119.6 no
C19 C20 C21 119.38(16) no
C19 C20 H20 121.9 no
C21 C20 H20 118.6 no
C20 C21 C22 119.92(16) no
C20 C21 H21 121.5 no
C22 C21 H21 118.6 no
C17 C22 C21 121.72(15) no
C17 C22 H22 119.7 no
C21 C22 H22 118.6 no

loop_
_geom_bond_atom_site_label_1
_geom_bond_atom_site_label_2
_geom_bond_site_symmetry_1
_geom_bond_site_symmetry_2
_geom_bond_distance
_geom_bond_publ_flag
C1 C2 . . 1.389(2) no
C1 C9a . . 1.386(2) no
C1 H1 . . 1.00 no
C2 C3 . . 1.378(3) no
C2 H2 . . .99 no
C3 C4 . . 1.381(3) no
C3 H3 . . .96 no
C4 C4a . . 1.378(2) no
C4 H4 . . .98 no
C4a C9a . . 1.400(2) no
C4a C10 . . 1.503(2) yes
C5 C6 . . 1.374(3) no
C5 C10a . . 1.384(2) no
C5 H5 . . 1.00 no
C6 C7 . . 1.377(3) no
C6 H6 . . .99 no
C7 C8 . . 1.389(3) no
C7 H7 . . .98 no
C8 C8a . . 1.382(2) no
C8 H8 . . .97 no
C8a C9 . . 1.534(2) yes
C8a C10a . . 1.401(2) no
C9 C9a . . 1.542(2) yes
C9 C11 . . 1.585(2) yes
C9 C17 . . 1.527(2) yes
C10 C10a . . 1.500(2) yes
C10 C16 . . 1.550(2) yes
C10 H10 . . 1.01 no
C11 C12 . . 1.528(2) yes
C11 C16 . . 1.566(2) yes
C11 H11 . . 1.03 no
C12 C13 . . 1.524(2) yes
C12 H12A . . 1.01 no
C12 H12B . . 1.01 no
C13 C14 . . 1.522(3) yes
C13 H13A . . 1.01 no
C13 H13B . . .99 no
C14 C15 . . 1.514(3) yes
C14 H14A . . 1.00 no
C14 H14B . . 1.00 no
C15 C16 . . 1.527(2) yes
C15 H15A . . .99 no
C15 H15B . . 1.00 no
C16 H16 . . 1.01 no
C17 C18 . . 1.388(2) no
C17 C22 . . 1.390(2) no
C18 C19 . . 1.386(2) no
C18 H18 . . .96 no
C19 C20 . . 1.368(3) no
C19 H19 . . .98 no
C20 C21 . . 1.378(3) no
C20 H20 . . 1.00 no
C21 C22 . . 1.383(2) no
C21 H21 . . .96 no
C22 H22 . . .98 no

loop_
_geom_torsion_atom_site_label_1
_geom_torsion_atom_site_label_2
_geom_torsion_atom_site_label_3
_geom_torsion_atom_site_label_4
_geom_torsion
_geom_torsion_publ_flag
C9a C1 C2 C3 -1.09(14) no
C2 C1 C9a C9 179.3(3) no
C2 C3 C4 C4a -.12(14) no
C3 C4 C4a C10 -178.4(3) no
C4 C4a C9a C9 -178.6(3) no
C10 C4a C9a C9 -.57(12) no
C4 C4a C10 C16 116.7(3) no
C9a C4a C10 C16 -61.13(18) no
C6 C5 C10a C8a .41(15) no
C5 C6 C7 C8 .38(15) no
C7 C8 C8a C9 -178.4(3) no
C8 C8a C9 C9a -131.7(3) no
C8 C8a C9 C17 -9.45(14) no
C10a C8a C9 C11 -58.63(17) no
C8 C8a C10a C5 2.08(15) no
C9 C8a C10a C5 177.8(3) no
C8a C9 C9a C1 128.2(3) no
C11 C9 C9a C1 -121.3(3) no
C17 C9 C9a C1 2.87(13) no
C8a C9 C11 C12 -63.59(18) no
C9a C9 C11 C12 -175.3(3) no
C17 C9 C11 C12 63.09(18) no
C8a C9 C17 C18 135.5(3) no
C9a C9 C17 C18 -104.6(2) no
C11 C9 C17 C18 14.70(14) no
C4a C10 C10a C5 127.3(3) no
C16 C10 C10a C5 -118.9(3) no
C4a C10 C16 C11 62.58(18) no
C10a C10 C16 C11 -52.76(16) no
C9 C11 C12 C13 -179.8(3) no
C9 C11 C16 C10 -6.05(12) no
C12 C11 C16 C10 119.8(2) no
C11 C12 C13 C14 -50.58(18) no
C13 C14 C15 C16 58.09(19) no
C14 C15 C16 C11 -51.16(17) no
C22 C17 C18 C19 2.59(15) no
C18 C17 C22 C21 -2.00(15) no
C18 C19 C20 C21 -.33(15) no
C20 C21 C22 C17 .26(15) no
C2 C1 C9a C4a .27(14) no
C1 C2 C3 C4 1.01(14) no
C3 C4 C4a C9a -.71(14) no
C4 C4a C9a C1 .63(14) no
C10 C4a C9a C1 178.6(3) no
C4 C4a C10 C10a -127.6(3) no
C9a C4a C10 C10a 54.54(17) no
C10a C5 C6 C7 -1.65(15) no
C6 C5 C10a C10 178.8(3) no
C6 C7 C8 C8a 2.16(15) no
C7 C8 C8a C10a -3.35(15) no
C8 C8a C9 C11 116.6(3) no
C10a C8a C9 C9a 53.07(17) no
C10a C8a C9 C17 175.3(3) no
C8 C8a C10a C10 -176.5(3) no
C9 C8a C10a C10 -.71(12) no
C8a C9 C9a C4a -52.70(17) no
C11 C9 C9a C4a 57.82(17) no
C17 C9 C9a C4a -178.0(3) no
C8a C9 C11 C16 60.37(17) no
C9a C9 C11 C16 -51.34(16) no
C17 C9 C11 C16 -173.0(3) no
C8a C9 C17 C22 -49.71(17) no
C9a C9 C17 C22 70.22(19) no
C11 C9 C17 C22 -170.5(3) no
C4a C10 C10a C8a -54.23(17) no
C16 C10 C10a C8a 59.58(18) no
C4a C10 C16 C15 -172.0(3) no
C10a C10 C16 C15 72.7(2) no
C16 C11 C12 C13 56.34(18) no
C9 C11 C16 C15 -131.4(3) no
C12 C11 C16 C15 -5.54(13) no
C12 C13 C14 C15 -6.89(13) no
C14 C15 C16 C10 -174.8(3) no
C9 C17 C18 C19 177.5(3) no
C9 C17 C22 C21 -177.1(3) no
C17 C18 C19 C20 -1.49(15) no
C19 C20 C21 C22 .94(15) no
